data_4345653
loop_
_publ_author_name
'Gordon, Zachary'
'Drummond, Michael J.'
'Matson, Ellen M.'
'Bogart, Justin A.'
'Schelter, Eric J.'
'Lord, Richard L.'
'Fout, Alison R.'

_publ_section_title
;
 Tuning the Fe(II/III) Redox Potential in Nonheme Fe(II)-Hydroxo Complexes
 through Primary and Secondary Coordination Sphere Modifications.
;
_journal_issue 9
_journal_name_full 'Inorganic chemistry'
_journal_page_first 4852
_journal_page_last 4863
_journal_paper_doi 10.1021/acs.inorgchem.6b03071
_journal_volume 56
_journal_year 2017
_chemical_formula_moiety 'C36 H48 Br3 Fe N7 O'
_chemical_formula_sum 'C36 H48 Br3 Fe N7 O'
_chemical_formula_weight 890.39
_space_group_crystal_system triclinic
_space_group_IT_number 2
_space_group_name_Hall '-P 1'
_space_group_name_H-M_alt 'P -1'
_symmetry_space_group_name_Hall '-P 1'
_symmetry_space_group_name_H-M 'P -1'
_atom_sites_solution_hydrogens mixed
_audit_creation_date 2016-10-06
_audit_creation_method
; 
Olex2 1.2 
(compiled 2016.08.31 svn.r3340 for OlexSys, GUI svn.r5227) 
;
_cell_angle_alpha 76.5460(10)
_cell_angle_beta 83.8770(10)
_cell_angle_gamma 70.8190(10)
_cell_formula_units_Z 2
_cell_length_a 11.7935(3)
_cell_length_b 13.1513(3)
_cell_length_c 14.3733(4)
_cell_measurement_reflns_used 9968
_cell_measurement_temperature 100.15
_cell_measurement_theta_max 25.27
_cell_measurement_theta_min 2.27
_cell_volume 2046.65(9)
_computing_cell_refinement 'SAINT V8.34A (Bruker, 2005)'
_computing_data_collection 'APEX2 V2013.10-0 (Bruker, 2013)'
_computing_data_reduction
; 
SAINT V8.34A, XPREP v2013/3, SADABS V2012/1, TWINABS V2012/1 
(Bruker, 2012 & 2013) 
;
_computing_molecular_graphics 'Olex2 (Dolomanov et al., 2009)'
_computing_publication_material 'Olex2 (Dolomanov et al., 2009)'
_computing_structure_refinement 'SHELX-2013-4 (Sheldrick, 2013)'
_computing_structure_solution 'SHELX-2013-4 (Sheldrick, 2013)'
_diffrn_ambient_temperature 100.15
_diffrn_detector 'Bruker APEXII CCD area detector'
_diffrn_detector_type 'CCD area detector'
_diffrn_measured_fraction_theta_full 0.997
_diffrn_measured_fraction_theta_max 0.997
_diffrn_measurement_device 'kappa diffractometer'
_diffrn_measurement_device_type 'Bruker Kappa/ApexII CCD'
_diffrn_measurement_method 'profile data from \f and \w scans'
_diffrn_radiation_monochromator graphite
_diffrn_radiation_probe x-ray
_diffrn_radiation_type MoK\a
_diffrn_radiation_wavelength 0.71073
_diffrn_radiation_wavelength_id cm58r
_diffrn_reflns_av_R_equivalents 0.0434
_diffrn_reflns_av_unetI/netI 0.0330
_diffrn_reflns_Laue_measured_fraction_full 0.997
_diffrn_reflns_Laue_measured_fraction_max 0.997
_diffrn_reflns_limit_h_max 14
_diffrn_reflns_limit_h_min -14
_diffrn_reflns_limit_k_max 15
_diffrn_reflns_limit_k_min -15
_diffrn_reflns_limit_l_max 17
_diffrn_reflns_limit_l_min -17
_diffrn_reflns_number 36902
_diffrn_reflns_point_group_measured_fraction_full 0.997
_diffrn_reflns_point_group_measured_fraction_max 0.997
_diffrn_reflns_theta_full 25.460
_diffrn_reflns_theta_max 25.460
_diffrn_reflns_theta_min 1.457
_diffrn_source 'fine-focus sealed X-ray tube'
_diffrn_source_target Mo
_diffrn_source_type 'Siemens fine-focus sealed tube'
_diffrn_standards_number 0
_exptl_absorpt_coefficient_mu 3.333
_exptl_absorpt_correction_T_max 0.8605
_exptl_absorpt_correction_T_min 0.6488
_exptl_absorpt_correction_type integration
_exptl_absorpt_process_details
; 
SADABS-2014/4 (Bruker,2014) was used for absorption correction. 
wR2(int) was 0.0578 before and 0.0524 after correction. 
The Ratio of minimum to maximum transmission is 0.7540. 
The \l/2 correction factor is Not present. 
;
_exptl_crystal_colour orange
_exptl_crystal_colour_primary orange
_exptl_crystal_density_diffrn 1.445
_exptl_crystal_description tablet
_exptl_crystal_F_000 904
_exptl_crystal_id cm58r
_exptl_crystal_preparation
; 
The data crystal was mounted using oil (Parantone-N, Exxon) to a 
0.3 mm cryo-loop (Hampton Research) with the (0,-1,-1) scattering 
planes roughly normal to the spindle axis. 
;
_exptl_crystal_size_max 0.198
_exptl_crystal_size_mid 0.151
_exptl_crystal_size_min 0.054
_refine_diff_density_max 1.077
_refine_diff_density_min -2.188
_refine_diff_density_rms 0.136
_refine_ls_extinction_method none
_refine_ls_goodness_of_fit_ref 1.042
_refine_ls_hydrogen_treatment mixed
_refine_ls_matrix_type full
_refine_ls_number_parameters 442
_refine_ls_number_reflns 7568
_refine_ls_number_restraints 3
_refine_ls_restrained_S_all 1.042
_refine_ls_R_factor_all 0.0562
_refine_ls_R_factor_gt 0.0476
_refine_ls_shift/su_max 0.000
_refine_ls_shift/su_mean 0.000
_refine_ls_structure_factor_coef Fsqd
_refine_ls_weighting_details 'w=1/[\s^2^(Fo^2^)+(0.0905P)^2^+7.5202P] where P=(Fo^2^+2Fc^2^)/3'
_refine_ls_weighting_scheme calc
_refine_ls_wR_factor_gt 0.1482
_refine_ls_wR_factor_ref 0.1562
_reflns_Friedel_coverage 0.000
_reflns_number_gt 6452
_reflns_number_total 7568
_reflns_threshold_expression 'I > 2\s(I)'
_cod_data_source_file ic6b03071_si_001.cif
_cod_data_source_block cm58rsa
_cod_depositor_comments 'Adding full bibliography for 4345651--4345656.cif.'
_cod_database_code 4345653
_shelx_space_group_comment
; 
The symmetry employed for this shelxl refinement is uniquely defined 
by the following loop, which should always be used as a source of 
symmetry information in preference to the above space-group names. 
They are only intended as comments. 
;
_shelx_estimated_absorpt_t_max 0.841
_shelx_estimated_absorpt_t_min 0.558
_olex2_refinement_description
; 
1. Fixed Uiso 
 At 1.2 times of: 
  All C(H) groups, {H1A,H1B} of C1, {H36A,H36B} of C36, {H35A,H35B} of C35, 
  {H9A,H9B} of C9, {H24A,H24B} of C24, {H21A,H21B} of C21, {H10A,H10B} of C10, 
  {H11A,H11B} of C11, {H25A,H25B} of C25, {H8A,H8B} of C8, {H20A,H20B} of C20, 
  {H12A,H12B} of C12, {H23A,H23B} of C23, {H13A,H13B} of C13, {H33A,H33B} of 
  C33, {H32A,H32B} of C32, {H22A,H22B} of C22, {H34A,H34B} of C34 
 At 1.5 times of: 
  All N(H) groups, {H1,H5} of C12 
2. Restrained distances 
 N6-H6 
 0.88 with sigma of 0.02 
 N5-H5 
 0.88 with sigma of 0.02 
 O1-H1 
 0.84 with sigma of 0.02 
3.a Ternary CH refined with riding coordinates: 
 C7(H7), C19(H19), C31(H31) 
3.b Secondary CH2 refined with riding coordinates: 
 C1(H1A,H1B), C8(H8A,H8B), C9(H9A,H9B), C10(H10A,H10B), C11(H11A,H11B), 
 C12(H12A,H12B), C13(H13A,H13B), C20(H20A,H20B), C21(H21A,H21B), C22(H22A,H22B), 
  C23(H23A,H23B), C24(H24A,H24B), C25(H25A,H25B), C32(H32A,H32B), C33(H33A, 
 H33B), C34(H34A,H34B), C35(H35A,H35B), C36(H36A,H36B) 
3.c Aromatic/amide H refined with riding coordinates: 
 C4(H4), C6(H6A), C16(H16), C18(H18), C28(H28), C30(H30) 
;
_shelx_shelxl_version_number 2014/7
_olex2_submission_special_instructions 'No special instructions were received'

loop_
_space_group_symop_operation_xyz
'x, y, z'
'-x, -y, -z'

loop_
_atom_site_label
_atom_site_type_symbol
_atom_site_fract_x
_atom_site_fract_y
_atom_site_fract_z
_atom_site_U_iso_or_equiv
_atom_site_adp_type
_atom_site_occupancy
_atom_site_site_symmetry_order
_atom_site_calc_flag
_atom_site_refinement_flags_posn
Br1 Br 0.64776(4) 0.03509(4) 0.42658(3) 0.02617(15) Uani 1 1 d .
Br2 Br 0.08796(6) 0.38500(6) 0.68169(4) 0.04730(19) Uani 1 1 d .
Br3 Br -0.00671(5) 0.27988(5) 0.18650(4) 0.03652(17) Uani 1 1 d .
Fe1 Fe 0.31228(5) 0.47694(5) 0.30540(4) 0.01446(16) Uani 1 1 d .
O1 O 0.3551(3) 0.6162(2) 0.2316(2) 0.0172(6) Uani 1 1 d D
N1 N 0.2667(3) 0.3258(3) 0.3814(2) 0.0166(8) Uani 1 1 d .
N2 N 0.4804(3) 0.3573(3) 0.3086(2) 0.0159(7) Uani 1 1 d .
N3 N 0.2548(4) 0.5113(3) 0.4430(3) 0.0209(8) Uani 1 1 d .
N4 N 0.1891(3) 0.4750(3) 0.2123(3) 0.0174(8) Uani 1 1 d .
N5 N 0.5679(3) 0.5190(3) 0.1537(3) 0.0191(8) Uani 1 1 d D
N6 N 0.3654(4) 0.6930(3) 0.3983(3) 0.0220(8) Uani 1 1 d D
H6 H 0.359(5) 0.661(4) 0.353(3) 0.033 Uiso 1 1 d DR
N7 N 0.1787(4) 0.7072(3) 0.1077(3) 0.0229(8) Uani 1 1 d .
C1 C 0.3756(4) 0.2474(4) 0.4285(3) 0.0185(9) Uani 1 1 d .
H1A H 0.3726 0.1713 0.4379 0.022 Uiso 1 1 calc R
H1B H 0.3804 0.2625 0.4921 0.022 Uiso 1 1 calc R
C2 C 0.4843(4) 0.2587(3) 0.3673(3) 0.0164(9) Uani 1 1 d .
C3 C 0.5974(4) 0.1825(4) 0.3591(3) 0.0185(9) Uani 1 1 d .
C4 C 0.6659(4) 0.2338(4) 0.2934(3) 0.0184(9) Uani 1 1 d .
H4 H 0.7467 0.2020 0.2733 0.022 Uiso 1 1 calc R
C5 C 0.5928(4) 0.3415(4) 0.2624(3) 0.0174(9) Uani 1 1 d .
C6 C 0.6269(4) 0.4191(3) 0.1883(3) 0.0145(8) Uani 1 1 d .
H6A H 0.7049 0.3929 0.1604 0.017 Uiso 1 1 calc R
C7 C 0.6215(4) 0.5790(4) 0.0704(3) 0.0194(9) Uani 1 1 d .
H7 H 0.6778 0.5245 0.0350 0.023 Uiso 1 1 calc R
C8 C 0.6916(4) 0.6432(4) 0.1021(3) 0.0247(10) Uani 1 1 d .
H8A H 0.7578 0.5915 0.1429 0.030 Uiso 1 1 calc R
H8B H 0.6379 0.6946 0.1404 0.030 Uiso 1 1 calc R
C9 C 0.7430(5) 0.7079(4) 0.0153(3) 0.0272(11) Uani 1 1 d .
H9A H 0.8030 0.6558 -0.0192 0.033 Uiso 1 1 calc R
H9B H 0.7844 0.7521 0.0372 0.033 Uiso 1 1 calc R
C10 C 0.6442(5) 0.7843(4) -0.0529(4) 0.0287(11) Uani 1 1 d .
H10A H 0.5898 0.8421 -0.0209 0.034 Uiso 1 1 calc R
H10B H 0.6811 0.8210 -0.1104 0.034 Uiso 1 1 calc R
C11 C 0.5720(5) 0.7214(4) -0.0832(3) 0.0265(10) Uani 1 1 d .
H11A H 0.6239 0.6706 -0.1228 0.032 Uiso 1 1 calc R
H11B H 0.5047 0.7739 -0.1225 0.032 Uiso 1 1 calc R
C12 C 0.5222(4) 0.6555(4) 0.0044(3) 0.0227(10) Uani 1 1 d .
H12A H 0.4632 0.7070 0.0399 0.027 Uiso 1 1 calc R
H12B H 0.4800 0.6117 -0.0171 0.027 Uiso 1 1 calc R
H1 H 0.311(4) 0.644(5) 0.185(3) 0.034 Uiso 1 1 d DR
H5 H 0.492(2) 0.551(4) 0.163(4) 0.034 Uiso 1 1 d DR
C13 C 0.1680(4) 0.3624(4) 0.4503(3) 0.0203(9) Uani 1 1 d .
H13A H 0.1615 0.2987 0.5007 0.024 Uiso 1 1 calc R
H13B H 0.0908 0.3965 0.4172 0.024 Uiso 1 1 calc R
C14 C 0.1949(4) 0.4441(4) 0.4936(3) 0.0211(9) Uani 1 1 d .
C15 C 0.1685(5) 0.4631(4) 0.5878(3) 0.0258(10) Uani 1 1 d .
C16 C 0.2137(5) 0.5437(4) 0.5951(4) 0.0300(11) Uani 1 1 d .
H16 H 0.2099 0.5738 0.6498 0.036 Uiso 1 1 calc R
C17 C 0.2673(5) 0.5733(4) 0.5049(3) 0.0248(10) Uani 1 1 d .
C18 C 0.3234(5) 0.6553(4) 0.4822(3) 0.0261(10) Uani 1 1 d .
H18 H 0.3318 0.6867 0.5334 0.031 Uiso 1 1 calc R
C19 C 0.4209(4) 0.7808(4) 0.3783(3) 0.0205(9) Uani 1 1 d .
H19 H 0.4437 0.7898 0.4403 0.025 Uiso 1 1 calc R
C20 C 0.3320(5) 0.8893(4) 0.3301(4) 0.0296(11) Uani 1 1 d .
H20A H 0.2995 0.8782 0.2738 0.036 Uiso 1 1 calc R
H20B H 0.2641 0.9128 0.3753 0.036 Uiso 1 1 calc R
C21 C 0.3910(5) 0.9792(4) 0.2981(4) 0.0350(12) Uani 1 1 d .
H21A H 0.3325 1.0462 0.2623 0.042 Uiso 1 1 calc R
H21B H 0.4127 0.9978 0.3553 0.042 Uiso 1 1 calc R
C22 C 0.5021(6) 0.9458(5) 0.2355(4) 0.0420(15) Uani 1 1 d .
H22A H 0.5404 1.0046 0.2208 0.050 Uiso 1 1 calc R
H22B H 0.4794 0.9365 0.1744 0.050 Uiso 1 1 calc R
C23 C 0.5904(5) 0.8393(5) 0.2847(4) 0.0349(13) Uani 1 1 d .
H23A H 0.6209 0.8516 0.3413 0.042 Uiso 1 1 calc R
H23B H 0.6595 0.8164 0.2403 0.042 Uiso 1 1 calc R
C24 C 0.5337(5) 0.7478(4) 0.3162(4) 0.0310(12) Uani 1 1 d .
H24A H 0.5136 0.7283 0.2589 0.037 Uiso 1 1 calc R
H24B H 0.5927 0.6817 0.3525 0.037 Uiso 1 1 calc R
C25 C 0.2287(4) 0.2843(4) 0.3069(3) 0.0197(9) Uani 1 1 d .
H25A H 0.1785 0.2371 0.3362 0.024 Uiso 1 1 calc R
H25B H 0.3000 0.2397 0.2750 0.024 Uiso 1 1 calc R
C26 C 0.1584(4) 0.3809(4) 0.2354(3) 0.0193(9) Uani 1 1 d .
C27 C 0.0629(4) 0.3911(4) 0.1815(3) 0.0246(10) Uani 1 1 d .
C28 C 0.0327(4) 0.4960(4) 0.1217(4) 0.0272(11) Uani 1 1 d .
H28 H -0.0290 0.5268 0.0763 0.033 Uiso 1 1 calc R
C29 C 0.1113(4) 0.5454(4) 0.1423(3) 0.0231(10) Uani 1 1 d .
C30 C 0.1080(4) 0.6564(4) 0.0965(3) 0.0230(10) Uani 1 1 d .
H30 H 0.0456 0.6961 0.0528 0.028 Uiso 1 1 calc R
C31 C 0.1542(4) 0.8221(4) 0.0525(3) 0.0236(10) Uani 1 1 d .
H31 H 0.0652 0.8580 0.0495 0.028 Uiso 1 1 calc R
C32 C 0.2067(5) 0.8253(4) -0.0491(3) 0.0256(10) Uani 1 1 d .
H32A H 0.1660 0.7906 -0.0834 0.031 Uiso 1 1 calc R
H32B H 0.2931 0.7820 -0.0469 0.031 Uiso 1 1 calc R
C33 C 0.1925(5) 0.9429(4) -0.1043(4) 0.0338(12) Uani 1 1 d .
H33A H 0.2327 0.9409 -0.1682 0.041 Uiso 1 1 calc R
H33B H 0.1061 0.9836 -0.1136 0.041 Uiso 1 1 calc R
C34 C 0.2456(6) 1.0026(5) -0.0520(4) 0.0365(13) Uani 1 1 d .
H34A H 0.2311 1.0794 -0.0879 0.044 Uiso 1 1 calc R
H34B H 0.3335 0.9663 -0.0483 0.044 Uiso 1 1 calc R
C35 C 0.1904(5) 1.0028(4) 0.0490(4) 0.0310(11) Uani 1 1 d .
H35A H 0.1038 1.0454 0.0455 0.037 Uiso 1 1 calc R
H35B H 0.2297 1.0388 0.0831 0.037 Uiso 1 1 calc R
C36 C 0.2059(5) 0.8848(4) 0.1043(4) 0.0282(11) Uani 1 1 d .
H36A H 0.2925 0.8451 0.1139 0.034 Uiso 1 1 calc R
H36B H 0.1655 0.8868 0.1682 0.034 Uiso 1 1 calc R

loop_
_atom_site_aniso_label
_atom_site_aniso_U_11
_atom_site_aniso_U_22
_atom_site_aniso_U_33
_atom_site_aniso_U_23
_atom_site_aniso_U_13
_atom_site_aniso_U_12
Br1 0.0331(3) 0.0176(2) 0.0261(3) -0.00027(18) -0.0021(2) -0.0083(2)
Br2 0.0525(4) 0.0505(4) 0.0346(3) -0.0087(3) 0.0143(3) -0.0155(3)
Br3 0.0348(3) 0.0473(3) 0.0408(3) -0.0119(3) -0.0062(2) -0.0273(3)
Fe1 0.0179(3) 0.0146(3) 0.0115(3) -0.0017(2) -0.0032(2) -0.0058(2)
O1 0.0226(16) 0.0169(15) 0.0133(15) -0.0014(12) -0.0060(12) -0.0074(13)
N1 0.0188(18) 0.0193(19) 0.0132(18) -0.0037(15) -0.0010(14) -0.0077(15)
N2 0.0201(18) 0.0170(18) 0.0113(17) 0.0002(14) -0.0020(14) -0.0085(15)
N3 0.027(2) 0.020(2) 0.0181(19) -0.0045(15) -0.0013(16) -0.0104(17)
N4 0.0172(18) 0.0184(19) 0.0176(19) -0.0031(15) -0.0037(15) -0.0065(15)
N5 0.0175(18) 0.023(2) 0.0166(19) -0.0031(15) 0.0023(15) -0.0081(16)
N6 0.027(2) 0.023(2) 0.021(2) -0.0112(16) -0.0016(16) -0.0103(17)
N7 0.025(2) 0.021(2) 0.0181(19) -0.0031(16) -0.0050(16) -0.0010(17)
C1 0.023(2) 0.017(2) 0.015(2) 0.0016(17) -0.0030(17) -0.0071(18)
C2 0.022(2) 0.017(2) 0.014(2) -0.0037(17) -0.0028(17) -0.0092(18)
C3 0.026(2) 0.013(2) 0.016(2) -0.0017(17) -0.0059(18) -0.0050(18)
C4 0.020(2) 0.017(2) 0.017(2) -0.0050(17) -0.0007(17) -0.0048(18)
C5 0.019(2) 0.022(2) 0.014(2) -0.0048(17) -0.0005(17) -0.0087(18)
C6 0.0126(19) 0.017(2) 0.016(2) -0.0029(17) -0.0033(16) -0.0060(17)
C7 0.023(2) 0.019(2) 0.015(2) -0.0010(17) 0.0017(18) -0.0079(19)
C8 0.028(2) 0.034(3) 0.017(2) -0.001(2) -0.0020(19) -0.018(2)
C9 0.032(3) 0.033(3) 0.020(2) -0.001(2) 0.001(2) -0.020(2)
C10 0.038(3) 0.025(3) 0.024(3) 0.001(2) 0.003(2) -0.015(2)
C11 0.033(3) 0.027(3) 0.017(2) 0.0032(19) -0.001(2) -0.011(2)
C12 0.027(2) 0.024(2) 0.018(2) -0.0007(18) -0.0038(19) -0.011(2)
C13 0.020(2) 0.024(2) 0.017(2) -0.0017(18) 0.0017(18) -0.0106(19)
C14 0.021(2) 0.022(2) 0.017(2) -0.0034(18) 0.0017(18) -0.0043(19)
C15 0.031(3) 0.029(3) 0.017(2) -0.0069(19) 0.0078(19) -0.011(2)
C16 0.043(3) 0.031(3) 0.019(2) -0.011(2) 0.004(2) -0.012(2)
C17 0.031(3) 0.025(2) 0.019(2) -0.0097(19) 0.0021(19) -0.008(2)
C18 0.034(3) 0.024(2) 0.023(2) -0.012(2) -0.002(2) -0.008(2)
C19 0.026(2) 0.018(2) 0.021(2) -0.0082(18) -0.0033(19) -0.0080(19)
C20 0.036(3) 0.024(3) 0.031(3) -0.010(2) -0.011(2) -0.006(2)
C21 0.052(3) 0.023(3) 0.028(3) -0.002(2) -0.011(2) -0.009(2)
C22 0.072(4) 0.041(3) 0.023(3) -0.004(2) -0.002(3) -0.033(3)
C23 0.041(3) 0.043(3) 0.034(3) -0.021(2) 0.010(2) -0.025(3)
C24 0.029(3) 0.028(3) 0.040(3) -0.016(2) 0.008(2) -0.012(2)
C25 0.026(2) 0.019(2) 0.020(2) -0.0047(18) -0.0024(18) -0.0133(19)
C26 0.019(2) 0.023(2) 0.017(2) -0.0059(18) -0.0021(17) -0.0064(19)
C27 0.023(2) 0.034(3) 0.024(2) -0.012(2) -0.0004(19) -0.013(2)
C28 0.024(2) 0.034(3) 0.025(2) -0.006(2) -0.009(2) -0.008(2)
C29 0.024(2) 0.026(2) 0.019(2) -0.0044(19) -0.0047(19) -0.007(2)
C30 0.022(2) 0.026(2) 0.017(2) -0.0026(19) -0.0065(18) -0.001(2)
C31 0.028(2) 0.020(2) 0.019(2) -0.0021(18) -0.0056(19) -0.003(2)
C32 0.031(3) 0.025(3) 0.021(2) -0.0062(19) -0.004(2) -0.007(2)
C33 0.049(3) 0.032(3) 0.021(3) -0.005(2) 0.003(2) -0.015(3)
C34 0.047(3) 0.030(3) 0.037(3) -0.008(2) 0.003(3) -0.018(3)
C35 0.039(3) 0.024(3) 0.031(3) -0.008(2) -0.008(2) -0.009(2)
C36 0.036(3) 0.023(2) 0.024(3) -0.007(2) -0.009(2) -0.002(2)

loop_
_atom_type_symbol
_atom_type_description
_atom_type_scat_dispersion_real
_atom_type_scat_dispersion_imag
_atom_type_scat_source
C C 0.0033 0.0016 'International Tables Vol C Tables 4.2.6.8 and 6.1.1.4'
H H 0.0000 0.0000 'International Tables Vol C Tables 4.2.6.8 and 6.1.1.4'
Br Br -0.2901 2.4595 'International Tables Vol C Tables 4.2.6.8 and 6.1.1.4'
Fe Fe 0.3463 0.8444 'International Tables Vol C Tables 4.2.6.8 and 6.1.1.4'
N N 0.0061 0.0033 'International Tables Vol C Tables 4.2.6.8 and 6.1.1.4'
O O 0.0106 0.0060 'International Tables Vol C Tables 4.2.6.8 and 6.1.1.4'

loop_
_exptl_crystal_face_index_h
_exptl_crystal_face_index_k
_exptl_crystal_face_index_l
_exptl_crystal_face_perp_dist
-1.00 0.00 0.00 0.0270
1.00 0.00 0.00 0.0230
0.00 -2.00 1.00 0.0560
0.00 -1.00 0.00 0.0680
0.00 1.00 0.00 0.0400
0.00 -1.00 -1.00 0.0940
1.00 2.00 2.00 0.0750
-1.00 -2.00 -2.00 0.1080
0.00 1.00 2.00 0.0710
0.00 1.00 -2.00 0.0910
3.00 -1.00 -4.00 0.0630
0.00 -1.00 -3.00 0.0930

loop_
_geom_angle_atom_site_label_1
_geom_angle_atom_site_label_2
_geom_angle_atom_site_label_3
_geom_angle
O1 Fe1 N1 178.59(12)
O1 Fe1 N2 100.78(13)
O1 Fe1 N3 103.53(13)
O1 Fe1 N4 99.42(13)
N2 Fe1 N1 78.84(13)
N2 Fe1 N3 111.53(14)
N2 Fe1 N4 116.89(14)
N3 Fe1 N1 77.86(14)
N4 Fe1 N1 79.60(14)
N4 Fe1 N3 120.46(15)
Fe1 O1 H1 107(4)
C1 N1 Fe1 107.3(2)
C1 N1 C13 112.6(3)
C1 N1 C25 112.3(3)
C13 N1 Fe1 105.8(3)
C13 N1 C25 112.2(3)
C25 N1 Fe1 106.0(3)
C2 N2 Fe1 114.1(3)
C2 N2 C5 106.0(4)
C5 N2 Fe1 139.7(3)
C14 N3 Fe1 112.2(3)
C14 N3 C17 105.8(4)
C17 N3 Fe1 141.5(3)
C26 N4 Fe1 112.5(3)
C26 N4 C29 106.0(4)
C29 N4 Fe1 140.4(3)
C6 N5 C7 118.0(4)
C6 N5 H5 126(4)
C7 N5 H5 113(4)
C18 N6 H6 114(4)
C18 N6 C19 124.4(4)
C19 N6 H6 121(4)
C30 N7 C31 116.8(4)
N1 C1 H1A 109.8
N1 C1 H1B 109.8
N1 C1 C2 109.3(3)
H1A C1 H1B 108.3
C2 C1 H1A 109.8
C2 C1 H1B 109.8
N2 C2 C1 119.6(4)
N2 C2 C3 109.6(4)
C3 C2 C1 130.8(4)
C2 C3 Br1 125.8(3)
C4 C3 Br1 126.0(3)
C4 C3 C2 108.2(4)
C3 C4 H4 127.0
C3 C4 C5 106.1(4)
C5 C4 H4 127.0
N2 C5 C6 126.0(4)
C4 C5 N2 110.1(4)
C4 C5 C6 123.7(4)
N5 C6 C5 129.3(4)
N5 C6 H6A 115.4
C5 C6 H6A 115.4
N5 C7 H7 108.7
N5 C7 C8 111.0(4)
N5 C7 C12 108.9(4)
C8 C7 H7 108.7
C12 C7 H7 108.7
C12 C7 C8 110.9(4)
C7 C8 H8A 109.5
C7 C8 H8B 109.5
C7 C8 C9 110.5(4)
H8A C8 H8B 108.1
C9 C8 H8A 109.5
C9 C8 H8B 109.5
C8 C9 H9A 109.4
C8 C9 H9B 109.4
C8 C9 C10 111.4(4)
H9A C9 H9B 108.0
C10 C9 H9A 109.4
C10 C9 H9B 109.4
C9 C10 H10A 109.3
C9 C10 H10B 109.3
H10A C10 H10B 108.0
C11 C10 C9 111.5(4)
C11 C10 H10A 109.3
C11 C10 H10B 109.3
C10 C11 H11A 109.5
C10 C11 H11B 109.5
C10 C11 C12 110.9(4)
H11A C11 H11B 108.0
C12 C11 H11A 109.5
C12 C11 H11B 109.5
C7 C12 C11 111.4(4)
C7 C12 H12A 109.3
C7 C12 H12B 109.3
C11 C12 H12A 109.3
C11 C12 H12B 109.3
H12A C12 H12B 108.0
N1 C13 H13A 110.1
N1 C13 H13B 110.1
N1 C13 C14 108.0(3)
H13A C13 H13B 108.4
C14 C13 H13A 110.1
C14 C13 H13B 110.1
N3 C14 C13 120.9(4)
N3 C14 C15 110.0(4)
C15 C14 C13 129.1(4)
C14 C15 Br2 123.5(4)
C16 C15 Br2 128.6(4)
C16 C15 C14 107.8(4)
C15 C16 H16 127.1
C15 C16 C17 105.9(4)
C17 C16 H16 127.1
N3 C17 C16 110.4(4)
N3 C17 C18 125.7(4)
C18 C17 C16 123.9(4)
N6 C18 C17 126.8(4)
N6 C18 H18 116.6
C17 C18 H18 116.6
N6 C19 H19 108.7
N6 C19 C20 110.2(4)
N6 C19 C24 109.0(4)
C20 C19 H19 108.7
C24 C19 H19 108.7
C24 C19 C20 111.4(4)
C19 C20 H20A 109.3
C19 C20 H20B 109.3
H20A C20 H20B 108.0
C21 C20 C19 111.6(4)
C21 C20 H20A 109.3
C21 C20 H20B 109.3
C20 C21 H21A 109.1
C20 C21 H21B 109.1
H21A C21 H21B 107.8
C22 C21 C20 112.6(4)
C22 C21 H21A 109.1
C22 C21 H21B 109.1
C21 C22 H22A 109.5
C21 C22 H22B 109.5
C21 C22 C23 110.9(5)
H22A C22 H22B 108.0
C23 C22 H22A 109.5
C23 C22 H22B 109.5
C22 C23 H23A 109.2
C22 C23 H23B 109.2
C22 C23 C24 112.0(5)
H23A C23 H23B 107.9
C24 C23 H23A 109.2
C24 C23 H23B 109.2
C19 C24 C23 112.2(4)
C19 C24 H24A 109.2
C19 C24 H24B 109.2
C23 C24 H24A 109.2
C23 C24 H24B 109.2
H24A C24 H24B 107.9
N1 C25 H25A 110.0
N1 C25 H25B 110.0
N1 C25 C26 108.4(4)
H25A C25 H25B 108.4
C26 C25 H25A 110.0
C26 C25 H25B 110.0
N4 C26 C25 120.2(4)
N4 C26 C27 110.1(4)
C27 C26 C25 129.7(4)
C26 C27 Br3 125.1(4)
C26 C27 C28 107.5(4)
C28 C27 Br3 127.3(4)
C27 C28 H28 127.2
C29 C28 C27 105.7(4)
C29 C28 H28 127.2
N4 C29 C30 126.3(4)
C28 C29 N4 110.7(4)
C28 C29 C30 123.0(4)
N7 C30 C29 127.7(4)
N7 C30 H30 116.2
C29 C30 H30 116.2
N7 C31 H31 108.6
N7 C31 C32 111.2(4)
N7 C31 C36 109.1(4)
C32 C31 H31 108.6
C32 C31 C36 110.7(4)
C36 C31 H31 108.6
C31 C32 H32A 109.2
C31 C32 H32B 109.2
C31 C32 C33 112.0(4)
H32A C32 H32B 107.9
C33 C32 H32A 109.2
C33 C32 H32B 109.2
C32 C33 H33A 109.3
C32 C33 H33B 109.3
H33A C33 H33B 108.0
C34 C33 C32 111.6(4)
C34 C33 H33A 109.3
C34 C33 H33B 109.3
C33 C34 H34A 109.4
C33 C34 H34B 109.4
C33 C34 C35 111.1(4)
H34A C34 H34B 108.0
C35 C34 H34A 109.4
C35 C34 H34B 109.4
C34 C35 H35A 109.6
C34 C35 H35B 109.6
C34 C35 C36 110.4(4)
H35A C35 H35B 108.1
C36 C35 H35A 109.6
C36 C35 H35B 109.6
C31 C36 C35 112.3(4)
C31 C36 H36A 109.1
C31 C36 H36B 109.1
C35 C36 H36A 109.1
C35 C36 H36B 109.1
H36A C36 H36B 107.9

loop_
_geom_bond_atom_site_label_1
_geom_bond_atom_site_label_2
_geom_bond_distance
Br1 C3 1.883(4)
Br2 C15 1.871(5)
Br3 C27 1.883(5)
Fe1 O1 2.080(3)
Fe1 N1 2.236(4)
Fe1 N2 2.084(4)
Fe1 N3 2.122(4)
Fe1 N4 2.087(4)
O1 H1 0.83(2)
N1 C1 1.470(6)
N1 C13 1.475(6)
N1 C25 1.476(5)
N2 C2 1.362(6)
N2 C5 1.392(6)
N3 C14 1.346(6)
N3 C17 1.387(6)
N4 C26 1.361(6)
N4 C29 1.384(6)
N5 C6 1.276(6)
N5 C7 1.478(6)
N5 H5 0.87(2)
N6 H6 0.87(2)
N6 C18 1.305(6)
N6 C19 1.464(6)
N7 C30 1.270(6)
N7 C31 1.483(6)
C1 H1A 0.9900
C1 H1B 0.9900
C1 C2 1.504(6)
C2 C3 1.393(6)
C3 C4 1.378(6)
C4 H4 0.9500
C4 C5 1.391(6)
C5 C6 1.417(6)
C6 H6A 0.9500
C7 H7 1.0000
C7 C8 1.523(6)
C7 C12 1.517(6)
C8 H8A 0.9900
C8 H8B 0.9900
C8 C9 1.526(6)
C9 H9A 0.9900
C9 H9B 0.9900
C9 C10 1.531(7)
C10 H10A 0.9900
C10 H10B 0.9900
C10 C11 1.519(7)
C11 H11A 0.9900
C11 H11B 0.9900
C11 C12 1.532(6)
C12 H12A 0.9900
C12 H12B 0.9900
C13 H13A 0.9900
C13 H13B 0.9900
C13 C14 1.490(6)
C14 C15 1.417(6)
C15 C16 1.361(7)
C16 H16 0.9500
C16 C17 1.408(7)
C17 C18 1.403(7)
C18 H18 0.9500
C19 H19 1.0000
C19 C20 1.525(7)
C19 C24 1.518(7)
C20 H20A 0.9900
C20 H20B 0.9900
C20 C21 1.521(7)
C21 H21A 0.9900
C21 H21B 0.9900
C21 C22 1.507(9)
C22 H22A 0.9900
C22 H22B 0.9900
C22 C23 1.510(9)
C23 H23A 0.9900
C23 H23B 0.9900
C23 C24 1.520(7)
C24 H24A 0.9900
C24 H24B 0.9900
C25 H25A 0.9900
C25 H25B 0.9900
C25 C26 1.496(6)
C26 C27 1.388(6)
C27 C28 1.400(7)
C28 H28 0.9500
C28 C29 1.384(7)
C29 C30 1.445(7)
C30 H30 0.9500
C31 H31 1.0000
C31 C32 1.522(7)
C31 C36 1.523(7)
C32 H32A 0.9900
C32 H32B 0.9900
C32 C33 1.528(7)
C33 H33A 0.9900
C33 H33B 0.9900
C33 C34 1.507(8)
C34 H34A 0.9900
C34 H34B 0.9900
C34 C35 1.526(8)
C35 H35A 0.9900
C35 H35B 0.9900
C35 C36 1.531(7)
C36 H36A 0.9900
C36 H36B 0.9900

loop_
_geom_hbond_atom_site_label_D
_geom_hbond_atom_site_label_H
_geom_hbond_atom_site_label_A
_geom_hbond_distance_DH
_geom_hbond_distance_HA
_geom_hbond_distance_DA
_geom_hbond_angle_DHA
N6 H6 O1 0.87(2) 1.98(2) 2.836(5) 167(5)
O1 H1 N7 0.83(2) 1.86(3) 2.663(5) 164(6)
N5 H5 O1 0.87(2) 1.85(3) 2.673(5) 156(6)

loop_
_geom_torsion_atom_site_label_1
_geom_torsion_atom_site_label_2
_geom_torsion_atom_site_label_3
_geom_torsion_atom_site_label_4
_geom_torsion
Br1 C3 C4 C5 -179.7(3)
Br2 C15 C16 C17 178.9(4)
Br3 C27 C28 C29 -177.9(4)
Fe1 N1 C1 C2 -34.6(4)
Fe1 N1 C13 C14 -40.6(4)
Fe1 N1 C25 C26 -37.7(4)
Fe1 N2 C2 C1 -5.1(5)
Fe1 N2 C2 C3 175.7(3)
Fe1 N2 C5 C4 -173.6(3)
Fe1 N2 C5 C6 1.0(7)
Fe1 N3 C14 C13 -4.0(5)
Fe1 N3 C14 C15 174.5(3)
Fe1 N3 C17 C16 -171.6(4)
Fe1 N3 C17 C18 9.2(9)
Fe1 N4 C26 C25 -12.1(5)
Fe1 N4 C26 C27 170.4(3)
Fe1 N4 C29 C28 -166.3(4)
Fe1 N4 C29 C30 12.6(8)
N1 C1 C2 N2 28.4(5)
N1 C1 C2 C3 -152.6(4)
N1 C13 C14 N3 32.2(6)
N1 C13 C14 C15 -146.0(5)
N1 C25 C26 N4 35.6(5)
N1 C25 C26 C27 -147.3(5)
N2 C2 C3 Br1 179.4(3)
N2 C2 C3 C4 -0.5(5)
N2 C5 C6 N5 5.6(7)
N3 C14 C15 Br2 -179.0(3)
N3 C14 C15 C16 -0.2(6)
N3 C17 C18 N6 5.4(9)
N4 C26 C27 Br3 178.0(3)
N4 C26 C27 C28 0.3(5)
N4 C29 C30 N7 4.2(8)
N5 C7 C8 C9 -178.1(4)
N5 C7 C12 C11 179.3(4)
N6 C19 C20 C21 -173.5(4)
N6 C19 C24 C23 174.7(4)
N7 C31 C32 C33 -174.7(4)
N7 C31 C36 C35 176.8(4)
C1 N1 C13 C14 76.3(4)
C1 N1 C25 C26 -154.6(4)
C1 C2 C3 Br1 0.3(7)
C1 C2 C3 C4 -179.6(4)
C2 N2 C5 C4 -0.6(5)
C2 N2 C5 C6 174.1(4)
C2 C3 C4 C5 0.2(5)
C3 C4 C5 N2 0.2(5)
C3 C4 C5 C6 -174.6(4)
C4 C5 C6 N5 179.6(4)
C5 N2 C2 C1 179.8(4)
C5 N2 C2 C3 0.7(5)
C6 N5 C7 C8 -93.9(5)
C6 N5 C7 C12 143.7(4)
C7 N5 C6 C5 -174.9(4)
C7 C8 C9 C10 56.0(6)
C8 C7 C12 C11 56.9(5)
C8 C9 C10 C11 -55.1(6)
C9 C10 C11 C12 54.2(6)
C10 C11 C12 C7 -55.4(5)
C12 C7 C8 C9 -56.9(5)
C13 N1 C1 C2 -150.6(4)
C13 N1 C25 C26 77.4(4)
C13 C14 C15 Br2 -0.7(7)
C13 C14 C15 C16 178.1(5)
C14 N3 C17 C16 -0.2(6)
C14 N3 C17 C18 -179.4(5)
C14 C15 C16 C17 0.1(6)
C15 C16 C17 N3 0.0(6)
C15 C16 C17 C18 179.2(5)
C16 C17 C18 N6 -173.7(5)
C17 N3 C14 C13 -178.3(4)
C17 N3 C14 C15 0.2(5)
C18 N6 C19 C20 -101.9(5)
C18 N6 C19 C24 135.6(5)
C19 N6 C18 C17 178.5(5)
C19 C20 C21 C22 54.0(6)
C20 C19 C24 C23 52.8(6)
C20 C21 C22 C23 -54.8(6)
C21 C22 C23 C24 54.6(6)
C22 C23 C24 C19 -54.3(6)
C24 C19 C20 C21 -52.3(5)
C25 N1 C1 C2 81.5(4)
C25 N1 C13 C14 -155.8(4)
C25 C26 C27 Br3 0.7(7)
C25 C26 C27 C28 -176.9(5)
C26 N4 C29 C28 0.0(5)
C26 N4 C29 C30 178.9(4)
C26 C27 C28 C29 -0.3(5)
C27 C28 C29 N4 0.2(6)
C27 C28 C29 C30 -178.7(4)
C28 C29 C30 N7 -177.1(5)
C29 N4 C26 C25 177.4(4)
C29 N4 C26 C27 -0.2(5)
C30 N7 C31 C32 -82.7(5)
C30 N7 C31 C36 154.9(4)
C31 N7 C30 C29 -179.2(4)
C31 C32 C33 C34 55.1(6)
C32 C31 C36 C35 54.2(6)
C32 C33 C34 C35 -56.2(6)
C33 C34 C35 C36 56.2(6)
C34 C35 C36 C31 -55.6(6)
C36 C31 C32 C33 -53.3(6)

loop_
_smtbx_masks_void_nr
_smtbx_masks_void_average_x
_smtbx_masks_void_average_y
_smtbx_masks_void_average_z
_smtbx_masks_void_volume
_smtbx_masks_void_count_electrons
1 0.000 0.000 0.500 287.6 26.6
